data_7011575
loop_
_publ_author_name
'Wachtler, Helmuth'
'Schuh, Walter'
'Ongania, Karl-Hans'
'Kopacka, Holger'
'Wurst, Klaus'
'Peringer, Paul'

_publ_section_title
;
 P(CH2CH2PPh2)3 Bridged Group 10 dimetal centres
;
_journal_issue 12
_journal_name_full 'Journal of the Chemical Society, Dalton Transactions'
_journal_page_first 2532
_journal_paper_doi 10.1039/b201709a
_journal_year 2002
_chemical_formula_sum 'C45 H48 Cl8 P4 Pd2'
_chemical_formula_weight 1209.11
_chemical_name_systematic
; 
? 
;
_space_group_IT_number 14
_symmetry_cell_setting monoclinic
_symmetry_space_group_name_Hall '-P 2ybc'
_symmetry_space_group_name_H-M 'P 1 21/c 1'
_atom_sites_solution_hydrogens geom
_atom_sites_solution_primary direct
_atom_sites_solution_secondary difmap
_audit_creation_method SHELXL
_cell_angle_alpha 90.00
_cell_angle_beta 102.40(1)
_cell_angle_gamma 90.00
_cell_formula_units_Z 4
_cell_length_a 12.450(2)
_cell_length_b 23.723(5)
_cell_length_c 17.271(2)
_cell_measurement_reflns_used 31
_cell_measurement_temperature 218(2)
_cell_measurement_theta_max 12.5
_cell_measurement_theta_min 5.4
_cell_volume 4982.0(15)
_computing_structure_refinement 'SHELXL-93 (Sheldrick, 1993)'
_computing_structure_solution 'SHELXS-86 (Sheldrick, 1990)'
_diffrn_ambient_temperature 218(2)
_diffrn_measurement_device 'Bruker P4'
_diffrn_measurement_method omega-scans
_diffrn_radiation_monochromator graphite
_diffrn_radiation_source 'fine-focus sealed tube'
_diffrn_radiation_type MoK\a
_diffrn_radiation_wavelength 0.71073
_diffrn_reflns_av_R_equivalents 0.0229
_diffrn_reflns_av_sigmaI/netI 0.0238
_diffrn_reflns_limit_h_max 13
_diffrn_reflns_limit_h_min 0
_diffrn_reflns_limit_k_max 25
_diffrn_reflns_limit_k_min 0
_diffrn_reflns_limit_l_max 18
_diffrn_reflns_limit_l_min -18
_diffrn_reflns_number 7059
_diffrn_reflns_theta_max 22.75
_diffrn_reflns_theta_min 2.52
_diffrn_standards_decay_% 0
_diffrn_standards_interval_count 97
_diffrn_standards_number 3
_exptl_absorpt_coefficient_mu 1.311
_exptl_absorpt_correction_T_max 0.963
_exptl_absorpt_correction_T_min 0.798
_exptl_absorpt_correction_type psi-scan
_exptl_crystal_colour red
_exptl_crystal_density_diffrn 1.612
_exptl_crystal_description prism
_exptl_crystal_F_000 2424
_exptl_crystal_size_max 0.45
_exptl_crystal_size_mid 0.4
_exptl_crystal_size_min 0.3
_refine_diff_density_max 0.462
_refine_diff_density_min -0.424
_refine_diff_density_rms 0.069
_refine_ls_extinction_coef 0.00076(6)
_refine_ls_extinction_expression Fc^*^=kFc[1+0.001xFc^2^\l^3^/sin(2\q)]^-1/4^
_refine_ls_extinction_method SHELXL
_refine_ls_goodness_of_fit_all 1.071
_refine_ls_goodness_of_fit_obs 1.100
_refine_ls_hydrogen_treatment riding
_refine_ls_matrix_type full
_refine_ls_number_parameters 533
_refine_ls_number_reflns 6434
_refine_ls_number_restraints 0
_refine_ls_restrained_S_all 1.204
_refine_ls_restrained_S_obs 1.100
_refine_ls_R_factor_all 0.0426
_refine_ls_R_factor_obs 0.0313
_refine_ls_shift/esd_max -0.001
_refine_ls_shift/esd_mean 0.000
_refine_ls_structure_factor_coef Fsqd
_refine_ls_weighting_details 'w=1/[\s^2^(Fo^2^)+(0.0238P)^2^+11.7192P] where P=(Fo^2^+2Fc^2^)/3'
_refine_ls_weighting_scheme calc
_refine_ls_wR_factor_all 0.0791
_refine_ls_wR_factor_obs 0.0663
_reflns_number_observed 5704
_reflns_number_total 6703
_reflns_observed_criterion >2sigma(I)
_cod_data_source_file b201709a.txt
_cod_data_source_block kor
_cod_depositor_comments
;
The following automatic conversions were performed:
'_exptl_absorpt_correction_type' value 'PSI-scan' changed to 'psi-scan'
according to '/home/saulius/struct/CIF-dictionaries/cif_core.dic'
dictionary named 'cif_core.dic' version 2.4.1 from 2010-06-29.

Automatic conversion script
Id: cif_fix_enum 1527 2010-12-29 10:47:43Z saulius 

The following automatic conversions were performed:

'_refine_ls_weighting_scheme' value 'calc
w=1/[\s^2^(Fo^2^)+(0.0238P)^2^+11.7192P] where P=(Fo^2^+2Fc^2^)/3'
was changed to 'calc'. New tag '_refine_ls_weighting_details' was
created. The value of the new tag was set to
'w=1/[\s^2^(Fo^2^)+(0.0238P)^2^+11.7192P] where P=(Fo^2^+2Fc^2^)/3'.

Automatic conversion script
Id: cif_fix_values 3143 2015-03-26 13:38:13Z robertas 
;
_cod_original_cell_volume 4982.0(14)
_cod_original_sg_symbol_H-M P2(1)/c
_cod_database_code 7011575

loop_
_symmetry_equiv_pos_as_xyz
'x, y, z'
'-x, y+1/2, -z+1/2'
'-x, -y, -z'
'x, -y-1/2, z-1/2'

loop_
_atom_site_aniso_label
_atom_site_aniso_U_11
_atom_site_aniso_U_22
_atom_site_aniso_U_33
_atom_site_aniso_U_23
_atom_site_aniso_U_13
_atom_site_aniso_U_12
Pd1 0.0185(2) 0.0238(2) 0.0185(2) 0.00072(13) 0.00436(13) -0.00279(13)
Pd2 0.0199(2) 0.0219(2) 0.0200(2) -0.00192(13) 0.00361(13) 0.00036(13)
P1 0.0205(6) 0.0248(6) 0.0222(6) 0.0004(5) 0.0064(5) -0.0025(5)
P2 0.0208(6) 0.0258(6) 0.0217(6) 0.0003(5) 0.0029(5) -0.0029(5)
P3 0.0217(6) 0.0231(6) 0.0240(6) -0.0007(5) 0.0073(5) -0.0008(5)
P4 0.0234(6) 0.0232(6) 0.0244(6) -0.0019(5) 0.0056(5) 0.0015(5)
Cl1 0.0336(6) 0.0407(7) 0.0327(6) 0.0097(5) 0.0111(5) -0.0067(5)
Cl2 0.0309(6) 0.0405(7) 0.0241(6) -0.0024(5) 0.0011(5) 0.0031(5)
Cl3 0.130(2) 0.0683(11) 0.0566(10) 0.0107(8) -0.0114(10) -0.0347(11)
Cl4 0.0734(10) 0.0670(10) 0.0579(9) 0.0217(8) 0.0220(8) 0.0060(8)
Cl5 0.098(2) 0.180(2) 0.151(2) -0.065(2) 0.076(2) -0.069(2)
Cl6 0.098(2) 0.122(2) 0.156(2) -0.036(2) 0.062(2) 0.0121(14)
Cl7 0.125(2) 0.195(3) 0.103(2) 0.022(2) 0.0161(15) 0.069(2)
Cl8 0.159(3) 0.142(2) 0.159(3) -0.023(2) 0.045(2) 0.047(2)
C1 0.062(4) 0.056(4) 0.036(3) 0.007(3) 0.000(3) 0.000(3)
C2 0.092(6) 0.063(5) 0.211(11) -0.043(6) 0.065(7) -0.011(4)
C3 0.116(7) 0.113(7) 0.069(5) 0.006(5) 0.006(5) 0.010(5)
C12 0.033(2) 0.032(2) 0.019(2) -0.001(2) 0.006(2) -0.006(2)
C21 0.025(2) 0.035(3) 0.023(2) 0.005(2) 0.001(2) -0.005(2)
C13 0.033(2) 0.027(2) 0.024(2) 0.003(2) 0.011(2) -0.006(2)
C31 0.025(2) 0.023(2) 0.031(2) -0.001(2) 0.009(2) -0.002(2)
C14 0.021(2) 0.039(3) 0.024(2) -0.001(2) 0.010(2) 0.001(2)
C41 0.028(2) 0.035(3) 0.026(2) -0.006(2) 0.009(2) 0.005(2)
C201 0.021(2) 0.033(3) 0.030(3) -0.003(2) 0.008(2) -0.003(2)
C202 0.041(3) 0.042(3) 0.030(3) -0.006(2) 0.007(2) -0.009(2)
C203 0.052(3) 0.061(4) 0.039(3) -0.020(3) 0.009(3) -0.014(3)
C204 0.040(3) 0.039(3) 0.063(4) -0.021(3) 0.007(3) -0.007(2)
C205 0.044(3) 0.031(3) 0.058(4) -0.002(3) 0.002(3) 0.000(2)
C206 0.037(3) 0.033(3) 0.035(3) -0.003(2) 0.001(2) -0.002(2)
C207 0.024(2) 0.027(2) 0.020(2) -0.002(2) 0.001(2) -0.002(2)
C208 0.033(3) 0.058(3) 0.045(3) 0.020(3) 0.016(2) 0.004(2)
C209 0.037(3) 0.059(4) 0.063(4) 0.029(3) 0.010(3) 0.019(3)
C210 0.023(2) 0.053(3) 0.046(3) 0.001(3) 0.005(2) -0.001(2)
C211 0.032(3) 0.052(3) 0.036(3) 0.006(2) 0.012(2) -0.006(2)
C212 0.030(3) 0.033(3) 0.033(3) 0.007(2) 0.006(2) 0.001(2)
C301 0.025(2) 0.033(3) 0.027(2) -0.002(2) 0.008(2) 0.008(2)
C302 0.036(3) 0.054(3) 0.045(3) 0.010(3) 0.016(2) 0.013(2)
C303 0.050(4) 0.085(5) 0.058(4) 0.026(3) 0.012(3) 0.037(3)
C304 0.039(3) 0.116(6) 0.052(4) -0.002(4) 0.000(3) 0.033(4)
C305 0.024(3) 0.078(4) 0.067(4) -0.025(3) 0.014(3) -0.004(3)
C306 0.037(3) 0.043(3) 0.042(3) -0.014(2) 0.013(2) -0.001(2)
C307 0.034(3) 0.020(2) 0.025(2) 0.002(2) 0.012(2) -0.001(2)
C308 0.038(3) 0.035(3) 0.037(3) -0.003(2) 0.006(2) 0.002(2)
C309 0.072(4) 0.028(3) 0.050(3) -0.011(2) 0.012(3) 0.006(3)
C310 0.063(4) 0.033(3) 0.030(3) -0.006(2) 0.002(3) -0.012(3)
C311 0.044(3) 0.032(3) 0.036(3) 0.000(2) -0.004(2) -0.009(2)
C312 0.035(3) 0.029(3) 0.028(2) -0.004(2) 0.004(2) 0.001(2)
C401 0.023(2) 0.033(3) 0.029(2) 0.004(2) 0.008(2) 0.005(2)
C402 0.032(3) 0.043(3) 0.039(3) -0.015(2) 0.007(2) 0.000(2)
C403 0.031(3) 0.068(4) 0.048(3) -0.014(3) 0.012(2) -0.011(3)
C404 0.025(3) 0.086(4) 0.038(3) 0.016(3) 0.007(2) 0.003(3)
C405 0.036(3) 0.049(3) 0.068(4) 0.021(3) 0.019(3) 0.019(3)
C406 0.037(3) 0.035(3) 0.050(3) 0.009(2) 0.013(2) 0.005(2)
C407 0.020(2) 0.023(2) 0.037(3) 0.001(2) 0.002(2) 0.004(2)
C408 0.050(3) 0.033(3) 0.033(3) -0.002(2) 0.000(2) -0.005(2)
C409 0.052(3) 0.030(3) 0.049(3) -0.006(2) -0.003(3) -0.006(2)
C410 0.035(3) 0.025(3) 0.066(4) 0.002(2) 0.008(3) -0.003(2)
C411 0.055(3) 0.038(3) 0.048(3) 0.005(3) 0.024(3) -0.003(3)
C412 0.046(3) 0.029(3) 0.039(3) -0.007(2) 0.014(2) -0.003(2)

loop_
_atom_site_label
_atom_site_type_symbol
_atom_site_fract_x
_atom_site_fract_y
_atom_site_fract_z
_atom_site_U_iso_or_equiv
_atom_site_thermal_displace_type
_atom_site_occupancy
_atom_site_calc_flag
_atom_site_refinement_flags
_atom_site_disorder_group
Pd1 Pd 0.65363(2) 0.192996(13) 0.53328(2) 0.02019(10) Uani 1 d . .
Pd2 Pd 0.81286(2) 0.206817(13) 0.65296(2) 0.02070(10) Uani 1 d . .
P1 P 0.75846(8) 0.23360(4) 0.46181(6) 0.0223(2) Uani 1 d . .
P2 P 0.52148(9) 0.18659(5) 0.41856(6) 0.0230(2) Uani 1 d . .
P3 P 0.75931(9) 0.29998(4) 0.63764(6) 0.0226(2) Uani 1 d . .
P4 P 0.89249(9) 0.13356(4) 0.59868(6) 0.0236(3) Uani 1 d . .
Cl1 Cl 0.57137(9) 0.14095(5) 0.62450(7) 0.0351(3) Uani 1 d . .
Cl2 Cl 0.91059(9) 0.19286(5) 0.79298(6) 0.0326(3) Uani 1 d . .
Cl3 Cl 0.7503(2) 0.45006(7) 0.39293(10) 0.0897(6) Uani 1 d . .
Cl4 Cl 0.54151(13) 0.39309(7) 0.33708(9) 0.0649(4) Uani 1 d . .
Cl5 Cl 1.0934(2) 0.35077(12) 0.5209(2) 0.1358(10) Uani 1 d . .
Cl6 Cl 1.1959(2) 0.34764(11) 0.6893(2) 0.1203(8) Uani 1 d . .
Cl7 Cl 0.7498(2) 0.56276(14) 0.6382(2) 0.1424(11) Uani 1 d . .
Cl8 Cl 0.9262(3) 0.50478(13) 0.5899(2) 0.1518(11) Uani 1 d . .
C1 C 0.6720(5) 0.4086(2) 0.3171(3) 0.0528(14) Uani 1 d . .
H1A H 0.7111 0.3733 0.3124 0.063 Uiso 1 calc . .
H1B H 0.6624 0.4287 0.2666 0.063 Uiso 1 calc . .
C2 C 1.1265(7) 0.3882(3) 0.6101(7) 0.117(3) Uani 1 d . .
H2A H 1.1724 0.4206 0.6033 0.141 Uiso 1 calc . .
H2B H 1.0586 0.4027 0.6229 0.141 Uiso 1 calc . .
C3 C 0.8899(7) 0.5522(4) 0.6554(4) 0.101(3) Uani 1 d . .
H3A H 0.9158 0.5383 0.7096 0.121 Uiso 1 calc . .
H3B H 0.9263 0.5883 0.6509 0.121 Uiso 1 calc . .
C12 C 0.6917(3) 0.2261(2) 0.3562(2) 0.0278(10) Uani 1 d . .
H12A H 0.7200 0.2548 0.3249 0.033 Uiso 1 calc . .
H12B H 0.7080 0.1889 0.3370 0.033 Uiso 1 calc . .
C21 C 0.5667(3) 0.2332(2) 0.3465(2) 0.0283(10) Uani 1 d . .
H21A H 0.5291 0.2231 0.2925 0.034 Uiso 1 calc . .
H21B H 0.5491 0.2724 0.3562 0.034 Uiso 1 calc . .
C13 C 0.7802(3) 0.3093(2) 0.4749(2) 0.0271(10) Uani 1 d . .
H13A H 0.8295 0.3217 0.4411 0.033 Uiso 1 calc . .
H13B H 0.7095 0.3284 0.4566 0.033 Uiso 1 calc . .
C31 C 0.8287(3) 0.3280(2) 0.5601(2) 0.0258(10) Uani 1 d . .
H31A H 0.8266 0.3693 0.5620 0.031 Uiso 1 calc . .
H31B H 0.9061 0.3166 0.5737 0.031 Uiso 1 calc . .
C14 C 0.8923(3) 0.2004(2) 0.4669(2) 0.0273(10) Uani 1 d . .
H14A H 0.9124 0.2029 0.4152 0.033 Uiso 1 calc . .
H14B H 0.9486 0.2201 0.5060 0.033 Uiso 1 calc . .
C41 C 0.8872(3) 0.1386(2) 0.4907(2) 0.0292(10) Uani 1 d . .
H41A H 0.9492 0.1180 0.4777 0.035 Uiso 1 calc . .
H41B H 0.8189 0.1216 0.4611 0.035 Uiso 1 calc . .
C201 C 0.5166(3) 0.1159(2) 0.3757(3) 0.0277(10) Uani 1 d . .
C202 C 0.4847(4) 0.1060(2) 0.2943(3) 0.0380(12) Uani 1 d . .
H202 H 0.4631 0.1362 0.2592 0.046 Uiso 1 calc . .
C203 C 0.4849(4) 0.0510(2) 0.2651(3) 0.0506(14) Uani 1 d . .
H203 H 0.4649 0.0443 0.2102 0.061 Uiso 1 calc . .
C204 C 0.5144(4) 0.0064(2) 0.3167(3) 0.0476(14) Uani 1 d . .
H204 H 0.5140 -0.0305 0.2969 0.057 Uiso 1 calc . .
C205 C 0.5440(4) 0.0158(2) 0.3964(3) 0.0456(13) Uani 1 d . .
H205 H 0.5630 -0.0149 0.4312 0.055 Uiso 1 calc . .
C206 C 0.5464(4) 0.0703(2) 0.4265(3) 0.0362(11) Uani 1 d . .
H206 H 0.5683 0.0763 0.4814 0.043 Uiso 1 calc . .
C207 C 0.3794(3) 0.2057(2) 0.4157(2) 0.0243(9) Uani 1 d . .
C208 C 0.3251(4) 0.2477(2) 0.3670(3) 0.0441(13) Uani 1 d . .
H208 H 0.3626 0.2674 0.3337 0.053 Uiso 1 calc . .
C209 C 0.2166(4) 0.2615(2) 0.3664(3) 0.0535(15) Uani 1 d . .
H209 H 0.1812 0.2902 0.3329 0.064 Uiso 1 calc . .
C210 C 0.1616(4) 0.2330(2) 0.4150(3) 0.0408(12) Uani 1 d . .
H210 H 0.0876 0.2416 0.4139 0.049 Uiso 1 calc . .
C211 C 0.2138(4) 0.1918(2) 0.4653(3) 0.0393(12) Uani 1 d . .
H211 H 0.1762 0.1728 0.4993 0.047 Uiso 1 calc . .
C212 C 0.3225(4) 0.1783(2) 0.4657(3) 0.0323(11) Uani 1 d . .
H212 H 0.3581 0.1502 0.5002 0.039 Uiso 1 calc . .
C301 C 0.6178(3) 0.3247(2) 0.6046(2) 0.0280(10) Uani 1 d . .
C302 C 0.5929(4) 0.3761(2) 0.5647(3) 0.0440(13) Uani 1 d . .
H302 H 0.6501 0.3997 0.5567 0.053 Uiso 1 calc . .
C303 C 0.4850(5) 0.3924(3) 0.5373(3) 0.064(2) Uani 1 d . .
H303 H 0.4693 0.4271 0.5110 0.077 Uiso 1 calc . .
C304 C 0.4005(5) 0.3582(3) 0.5482(4) 0.070(2) Uani 1 d . .
H304 H 0.3272 0.3691 0.5283 0.084 Uiso 1 calc . .
C305 C 0.4232(4) 0.3074(3) 0.5887(4) 0.056(2) Uani 1 d . .
H305 H 0.3654 0.2843 0.5970 0.067 Uiso 1 calc . .
C306 C 0.5315(4) 0.2911(2) 0.6168(3) 0.0399(12) Uani 1 d . .
H306 H 0.5467 0.2568 0.6444 0.048 Uiso 1 calc . .
C307 C 0.8213(3) 0.3498(2) 0.7167(2) 0.0258(10) Uani 1 d . .
C308 C 0.7675(4) 0.3967(2) 0.7375(3) 0.0368(11) Uani 1 d . .
H308 H 0.6925 0.4023 0.7149 0.044 Uiso 1 calc . .
C309 C 0.8240(5) 0.4355(2) 0.7917(3) 0.0504(14) Uani 1 d . .
H309 H 0.7869 0.4670 0.8060 0.060 Uiso 1 calc . .
C310 C 0.9336(4) 0.4278(2) 0.8244(3) 0.0431(13) Uani 1 d . .
H310 H 0.9722 0.4547 0.8596 0.052 Uiso 1 calc . .
C311 C 0.9868(4) 0.3806(2) 0.8052(3) 0.0391(12) Uani 1 d . .
H311 H 1.0617 0.3750 0.8281 0.047 Uiso 1 calc . .
C312 C 0.9309(4) 0.3416(2) 0.7530(3) 0.0316(11) Uani 1 d . .
H312 H 0.9674 0.3089 0.7416 0.038 Uiso 1 calc . .
C401 C 1.0436(3) 0.1334(2) 0.6325(2) 0.0279(10) Uani 1 d . .
C402 C 1.0975(4) 0.1831(2) 0.6588(3) 0.0381(12) Uani 1 d . .
H402 H 1.0566 0.2152 0.6661 0.046 Uiso 1 calc . .
C403 C 1.2117(4) 0.1858(2) 0.6745(3) 0.0484(14) Uani 1 d . .
H403 H 1.2472 0.2200 0.6913 0.058 Uiso 1 calc . .
C404 C 1.2738(4) 0.1389(3) 0.6657(3) 0.0495(14) Uani 1 d . .
H404 H 1.3510 0.1409 0.6766 0.059 Uiso 1 calc . .
C405 C 1.2200(4) 0.0890(2) 0.6406(3) 0.0497(14) Uani 1 d . .
H405 H 1.2613 0.0566 0.6351 0.060 Uiso 1 calc . .
C406 C 1.1055(4) 0.0859(2) 0.6235(3) 0.0401(12) Uani 1 d . .
H406 H 1.0701 0.0519 0.6058 0.048 Uiso 1 calc . .
C407 C 0.8503(3) 0.0613(2) 0.6132(3) 0.0269(10) Uani 1 d . .
C408 C 0.8197(4) 0.0226(2) 0.5522(3) 0.0401(12) Uani 1 d . .
H408 H 0.8265 0.0321 0.5006 0.048 Uiso 1 calc . .
C409 C 0.7791(4) -0.0299(2) 0.5667(3) 0.0455(13) Uani 1 d . .
H409 H 0.7591 -0.0559 0.5249 0.055 Uiso 1 calc . .
C410 C 0.7680(4) -0.0443(2) 0.6412(3) 0.0425(13) Uani 1 d . .
H410 H 0.7389 -0.0796 0.6504 0.051 Uiso 1 calc . .
C411 C 0.7999(4) -0.0066(2) 0.7029(3) 0.0450(13) Uani 1 d . .
H411 H 0.7942 -0.0165 0.7546 0.054 Uiso 1 calc . .
C412 C 0.8400(4) 0.0457(2) 0.6882(3) 0.0370(11) Uani 1 d . .
H412 H 0.8608 0.0713 0.7304 0.044 Uiso 1 calc . .

loop_
_atom_type_symbol
_atom_type_description
_atom_type_scat_dispersion_real
_atom_type_scat_dispersion_imag
_atom_type_scat_source
C C 0.0033 0.0016 'International Tables Vol C Tables 4.2.6.8 and 6.1.1.4'
H H 0.0000 0.0000 'International Tables Vol C Tables 4.2.6.8 and 6.1.1.4'
P P 0.1023 0.0942 'International Tables Vol C Tables 4.2.6.8 and 6.1.1.4'
Cl Cl 0.1484 0.1585 'International Tables Vol C Tables 4.2.6.8 and 6.1.1.4'
Pd Pd -0.9988 1.0072 'International Tables Vol C Tables 4.2.6.8 and 6.1.1.4'

loop_
_geom_angle_atom_site_label_1
_geom_angle_atom_site_label_2
_geom_angle_atom_site_label_3
_geom_angle
_geom_angle_site_symmetry_1
_geom_angle_site_symmetry_3
_geom_angle_publ_flag
P1 Pd1 P2 86.92(4) . . ?
P1 Pd1 Cl1 169.13(4) . . ?
P2 Pd1 Cl1 101.84(4) . . ?
P1 Pd1 Pd2 86.97(3) . . ?
P2 Pd1 Pd2 173.81(3) . . ?
Cl1 Pd1 Pd2 84.34(3) . . ?
P4 Pd2 P3 144.78(4) . . ?
P4 Pd2 Cl2 97.60(4) . . ?
P3 Pd2 Cl2 107.96(4) . . ?
P4 Pd2 Pd1 84.31(3) . . ?
P3 Pd2 Pd1 82.85(3) . . ?
Cl2 Pd2 Pd1 154.35(3) . . ?
C13 P1 C14 108.0(2) . . ?
C13 P1 C12 104.0(2) . . ?
C14 P1 C12 102.7(2) . . ?
C13 P1 Pd1 116.82(14) . . ?
C14 P1 Pd1 115.37(14) . . ?
C12 P1 Pd1 108.47(14) . . ?
C207 P2 C201 105.7(2) . . ?
C207 P2 C21 105.6(2) . . ?
C201 P2 C21 105.4(2) . . ?
C207 P2 Pd1 121.40(13) . . ?
C201 P2 Pd1 111.47(14) . . ?
C21 P2 Pd1 106.11(13) . . ?
C301 P3 C307 104.3(2) . . ?
C301 P3 C31 103.0(2) . . ?
C307 P3 C31 96.8(2) . . ?
C301 P3 Pd2 125.32(15) . . ?
C307 P3 Pd2 117.66(14) . . ?
C31 P3 Pd2 104.91(13) . . ?
C407 P4 C401 105.0(2) . . ?
C407 P4 C41 104.5(2) . . ?
C401 P4 C41 97.6(2) . . ?
C407 P4 Pd2 119.46(14) . . ?
C401 P4 Pd2 111.81(14) . . ?
C41 P4 Pd2 115.82(14) . . ?
Cl3 C1 Cl4 110.9(3) . . ?
Cl6 C2 Cl5 113.2(4) . . ?
Cl7 C3 Cl8 112.3(5) . . ?
C21 C12 P1 109.2(3) . . ?
C12 C21 P2 108.1(3) . . ?
C31 C13 P1 115.0(3) . . ?
C13 C31 P3 115.9(3) . . ?
C41 C14 P1 109.6(3) . . ?
C14 C41 P4 109.7(3) . . ?
C206 C201 C202 118.9(4) . . ?
C206 C201 P2 118.5(3) . . ?
C202 C201 P2 122.7(3) . . ?
C201 C202 C203 119.9(5) . . ?
C204 C203 C202 120.1(5) . . ?
C205 C204 C203 120.3(5) . . ?
C204 C205 C206 120.5(5) . . ?
C205 C206 C201 120.4(4) . . ?
C208 C207 C212 117.9(4) . . ?
C208 C207 P2 122.8(3) . . ?
C212 C207 P2 119.3(3) . . ?
C207 C208 C209 121.5(4) . . ?
C210 C209 C208 119.5(4) . . ?
C209 C210 C211 120.5(4) . . ?
C210 C211 C212 119.6(4) . . ?
C211 C212 C207 121.0(4) . . ?
C306 C301 C302 118.5(4) . . ?
C306 C301 P3 119.6(3) . . ?
C302 C301 P3 121.9(3) . . ?
C303 C302 C301 120.5(5) . . ?
C304 C303 C302 120.3(5) . . ?
C303 C304 C305 120.2(5) . . ?
C306 C305 C304 119.7(5) . . ?
C305 C306 C301 120.8(5) . . ?
C308 C307 C312 118.6(4) . . ?
C308 C307 P3 123.9(3) . . ?
C312 C307 P3 117.3(3) . . ?
C307 C308 C309 120.2(4) . . ?
C310 C309 C308 120.3(5) . . ?
C309 C310 C311 119.7(4) . . ?
C312 C311 C310 120.2(4) . . ?
C311 C312 C307 120.9(4) . . ?
C402 C401 C406 119.0(4) . . ?
C402 C401 P4 119.5(3) . . ?
C406 C401 P4 121.1(3) . . ?
C401 C402 C403 120.5(4) . . ?
C404 C403 C402 120.9(5) . . ?
C403 C404 C405 118.6(4) . . ?
C404 C405 C406 121.0(5) . . ?
C401 C406 C405 120.0(5) . . ?
C412 C407 C408 118.1(4) . . ?
C412 C407 P4 117.9(3) . . ?
C408 C407 P4 123.8(3) . . ?
C407 C408 C409 120.5(4) . . ?
C410 C409 C408 120.5(5) . . ?
C409 C410 C411 119.7(4) . . ?
C412 C411 C410 119.6(5) . . ?
C407 C412 C411 121.6(4) . . ?

loop_
_geom_bond_atom_site_label_1
_geom_bond_atom_site_label_2
_geom_bond_distance
_geom_bond_site_symmetry_2
_geom_bond_publ_flag
Pd1 P1 2.2014(11) . ?
Pd1 P2 2.2925(11) . ?
Pd1 Cl1 2.3976(11) . ?
Pd1 Pd2 2.5593(6) . ?
Pd2 P4 2.2980(11) . ?
Pd2 P3 2.3072(12) . ?
Pd2 Cl2 2.4848(11) . ?
P1 C13 1.822(4) . ?
P1 C14 1.828(4) . ?
P1 C12 1.843(4) . ?
P2 C207 1.817(4) . ?
P2 C201 1.829(4) . ?
P2 C21 1.841(4) . ?
P3 C301 1.828(4) . ?
P3 C307 1.845(4) . ?
P3 C31 1.865(4) . ?
P4 C407 1.826(4) . ?
P4 C401 1.846(4) . ?
P4 C41 1.856(4) . ?
Cl3 C1 1.757(6) . ?
Cl4 C1 1.770(6) . ?
Cl5 C2 1.750(10) . ?
Cl6 C2 1.743(11) . ?
Cl7 C3 1.723(9) . ?
Cl8 C3 1.723(9) . ?
C12 C21 1.537(6) . ?
C13 C31 1.532(6) . ?
C14 C41 1.526(6) . ?
C201 C206 1.393(6) . ?
C201 C202 1.396(6) . ?
C202 C203 1.399(7) . ?
C203 C204 1.380(8) . ?
C204 C205 1.363(7) . ?
C205 C206 1.392(7) . ?
C207 C208 1.383(6) . ?
C207 C212 1.390(6) . ?
C208 C209 1.387(7) . ?
C209 C210 1.372(7) . ?
C210 C211 1.375(7) . ?
C211 C212 1.389(6) . ?
C301 C306 1.390(6) . ?
C301 C302 1.404(6) . ?
C302 C303 1.380(7) . ?
C303 C304 1.374(9) . ?
C304 C305 1.390(9) . ?
C305 C306 1.386(7) . ?
C307 C308 1.385(6) . ?
C307 C312 1.388(6) . ?
C308 C309 1.391(7) . ?
C309 C310 1.372(7) . ?
C310 C311 1.378(7) . ?
C311 C312 1.373(6) . ?
C401 C402 1.383(6) . ?
C401 C406 1.393(6) . ?
C402 C403 1.391(7) . ?
C403 C404 1.381(7) . ?
C404 C405 1.383(8) . ?
C405 C406 1.395(7) . ?
C407 C412 1.379(6) . ?
C407 C408 1.387(6) . ?
C408 C409 1.388(7) . ?
C409 C410 1.366(7) . ?
C410 C411 1.383(7) . ?
C411 C412 1.381(7) . ?
